data_7225105
loop_
_publ_author_name
'Yawer, Mohd'
'Kariem, Mukaddus'
'Sood, Puneet'
'Sheikh, Haq Nawaz'

_publ_section_title
;
 Lanthanide-based entangled coordination polymers connected by
 thiophene-2,5-dicarboxylate: solvothermal syntheses, crystal structures,
 luminescence and magnetic properties
;
_journal_issue 20
_journal_name_full CrystEngComm
_journal_page_first 3617
_journal_paper_doi 10.1039/C6CE00321D
_journal_volume 18
_journal_year 2016
_chemical_formula_moiety 'C28 H28 Gd2 N2 O14 S3, O'
_chemical_formula_sum 'C28 H28 Gd2 N2 O15 S3'
_chemical_formula_weight 1043.20
_chemical_name_systematic
;
 ? 
;
_space_group_crystal_system monoclinic
_space_group_IT_number 13
_space_group_name_Hall '-P 2yc'
_space_group_name_H-M_alt 'P 1 2/c 1'
_symmetry_space_group_name_Hall '-P 2yc'
_symmetry_space_group_name_H-M 'P 1 2/c 1'
_atom_sites_solution_hydrogens geom
_atom_sites_solution_primary iterative
_atom_sites_solution_secondary difmap
_audit_creation_date 2015-06-19
_audit_creation_method
;
  Olex2 1.2-ac2
  (compiled 2012.03.27 svn.r2268, GUI svn.r4156)
;
_audit_update_record
;
2015-09-01 deposited with the CCDC.
2016-04-13 downloaded from the CCDC.
;
_cell_angle_alpha 90.00
_cell_angle_beta 110.319(2)
_cell_angle_gamma 90.00
_cell_formula_units_Z 4
_cell_length_a 17.3974(3)
_cell_length_b 11.64531(19)
_cell_length_c 18.3750(4)
_cell_measurement_reflns_used 6122
_cell_measurement_temperature 150.00(10)
_cell_measurement_theta_max 27.8760
_cell_measurement_theta_min 2.6480
_cell_volume 3491.09(12)
_computing_cell_refinement
;
CrysAlisPro, Agilent Technologies,
Version 1.171.37.33d (release 23-04-2014 CrysAlis171 .NET)
(compiled Apr 23 2014,17:37:27)
;
_computing_data_collection
;
CrysAlisPro, Agilent Technologies,
Version 1.171.37.33d (release 23-04-2014 CrysAlis171 .NET)
(compiled Apr 23 2014,17:37:27)
;
_computing_data_reduction
;
CrysAlisPro, Agilent Technologies,
Version 1.171.37.33d (release 23-04-2014 CrysAlis171 .NET)
(compiled Apr 23 2014,17:37:27)
;
_computing_molecular_graphics
;
O. V. Dolomanov, L. J. Bourhis, R. J. Gildea, J. A. K. Howard and H. Puschmann,
OLEX2: a complete structure solution, refinement and analysis program.
J. Appl. Cryst. (2009). 42, 339-341.
;
_computing_publication_material
;
O. V. Dolomanov, L. J. Bourhis, R. J. Gildea, J. A. K. Howard and H. Puschmann,
OLEX2: a complete structure solution, refinement and analysis program.
J. Appl. Cryst. (2009). 42, 339-341.
;
_computing_structure_refinement
;
SHELXL, G.M. Sheldrick, Acta Cryst.
(2008). A64, 112-122
;
_computing_structure_solution 'J. Appl. Cryst. (2007) 40, 786-790'
_diffrn_ambient_environment N~2~
_diffrn_ambient_temperature 150.00(10)
_diffrn_detector 'CCD plate'
_diffrn_detector_area_resol_mean 7.9987
_diffrn_detector_type Eos
_diffrn_measured_fraction_theta_full 0.9863
_diffrn_measured_fraction_theta_max 0.9863
_diffrn_measurement_details
;
  1 omega   -9.00  103.00   1.0000   31.5850
omega____ theta____ kappa____ phi______ frames
    -       26.8824   77.0000  -90.0000 112

  2 omega  -49.00   60.00   1.0000   31.5850
omega____ theta____ kappa____ phi______ frames
    -       26.8824  -57.0000   60.0000 109
;
_diffrn_measurement_device 'four-circle diffractometer'
_diffrn_measurement_device_type 'SuperNova, Dual, Cu at zero, Eos'
_diffrn_measurement_method '\w scans'
_diffrn_orient_matrix_UB_11 -0.0260404000
_diffrn_orient_matrix_UB_12 -0.0473254000
_diffrn_orient_matrix_UB_13 -0.0159651000
_diffrn_orient_matrix_UB_21 0.0338597000
_diffrn_orient_matrix_UB_22 -0.0378961000
_diffrn_orient_matrix_UB_23 0.0145446000
_diffrn_orient_matrix_UB_31 -0.0082043000
_diffrn_orient_matrix_UB_32 -0.0058449000
_diffrn_orient_matrix_UB_33 0.0350145000
_diffrn_radiation_monochromator mirror
_diffrn_radiation_probe x-ray
_diffrn_radiation_type 'Mo K\a'
_diffrn_radiation_wavelength 0.71073
_diffrn_reflns_av_R_equivalents 0.0187
_diffrn_reflns_av_unetI/netI 0.0379
_diffrn_reflns_limit_h_max 23
_diffrn_reflns_limit_h_min -9
_diffrn_reflns_limit_k_max 5
_diffrn_reflns_limit_k_min -14
_diffrn_reflns_limit_l_max 23
_diffrn_reflns_limit_l_min -24
_diffrn_reflns_number 11663
_diffrn_reflns_theta_full 28.36
_diffrn_reflns_theta_max 28.36
_diffrn_reflns_theta_min 2.11
_diffrn_source 'SuperNova (Mo) X-ray Source'
_exptl_absorpt_coefficient_mu 4.017
_exptl_absorpt_correction_T_max 1.00000
_exptl_absorpt_correction_T_min 0.97736
_exptl_absorpt_correction_type multi-scan
_exptl_absorpt_process_details
;
CrysAlisPro, Agilent Technologies,
Version 1.171.37.33d (release 23-04-2014 CrysAlis171 .NET)
(compiled Apr 23 2014,17:37:27)
Empirical absorption correction using spherical harmonics,
 implemented in SCALE3 ABSPACK scaling algorithm.
;
_exptl_crystal_density_diffrn 1.985
_exptl_crystal_density_method 'not measured'
_exptl_crystal_F_000 2024
_exptl_crystal_size_max 0.2213
_exptl_crystal_size_mid 0.2001
_exptl_crystal_size_min 0.1842
_refine_diff_density_max 1.353
_refine_diff_density_min -1.121
_refine_diff_density_rms 0.209
_refine_ls_extinction_method none
_refine_ls_goodness_of_fit_ref 1.105
_refine_ls_hydrogen_treatment mixed
_refine_ls_matrix_type full
_refine_ls_number_parameters 453
_refine_ls_number_reflns 7555
_refine_ls_number_restraints 0
_refine_ls_restrained_S_all 1.105
_refine_ls_R_factor_all 0.0379
_refine_ls_R_factor_gt 0.0323
_refine_ls_shift/su_max 0.002
_refine_ls_shift/su_mean 0.000
_refine_ls_structure_factor_coef Fsqd
_refine_ls_weighting_details 'calc w=1/[\s^2^(Fo^2^)+(0.0310P)^2^+7.0204P] where P=(Fo^2^+2Fc^2^)/3'
_refine_ls_weighting_scheme calc
_refine_ls_wR_factor_gt 0.0791
_refine_ls_wR_factor_ref 0.0827
_reflns_number_gt 6676
_reflns_number_total 7555
_reflns_threshold_expression >2sigma(I)
_cod_data_source_file c6ce00321d2.cif
_cod_data_source_block b25_lt_mo
_cod_depositor_comments 'Adding full bibliography for 7225101--7225109.cif.'
_cod_original_cell_volume 3491.10(11)
_cod_database_code 7225105
_chemical_oxdiff_formula 'C H N O S Gd'
_reflns_odcompleteness_completeness 98.63
_reflns_odcompleteness_iscentric 1
_reflns_odcompleteness_theta 26.32

loop_
_space_group_symop_id
_space_group_symop_operation_xyz
1 'x, y, z'
2 '-x, y, -z+1/2'
3 '-x, -y, -z'
4 'x, -y, z-1/2'

loop_
_atom_site_label
_atom_site_type_symbol
_atom_site_fract_x
_atom_site_fract_y
_atom_site_fract_z
_atom_site_U_iso_or_equiv
_atom_site_adp_type
_atom_site_occupancy
_atom_site_symmetry_multiplicity
_atom_site_calc_flag
_atom_site_refinement_flags
Gd1 Gd 0.998774(12) 0.583559(18) 0.594255(12) 0.00696(6) Uani 1 1 d .
Gd2 Gd 0.502531(12) 0.931228(18) 0.399471(12) 0.00767(6) Uani 1 1 d .
S3 S 0.75579(6) 0.79396(10) 0.38899(6) 0.0126(2) Uani 1 1 d .
S14 S 0.74986(6) 0.70412(10) 0.58934(6) 0.0120(2) Uani 1 1 d .
S25 S 0.73507(7) 1.22755(10) 0.44019(7) 0.0139(2) Uani 1 1 d .
O10 O 0.59578(19) 0.9194(3) 0.33596(19) 0.0178(8) Uani 1 1 d .
O35 O 0.88271(18) 1.3148(3) 0.41234(18) 0.0169(7) Uani 1 1 d .
C19 C 0.8833(2) 0.6117(4) 0.7057(2) 0.0090(8) Uani 1 1 d .
O24 O 0.60550(19) 0.8118(3) 0.48312(18) 0.0182(7) Uani 1 1 d .
O36 O 0.98412(19) 0.7751(3) 0.63065(19) 0.0184(7) Uani 1 1 d .
O13 O 0.91653(19) 0.6801(3) 0.47910(18) 0.0162(7) Uani 1 1 d .
C29 C 0.7981(2) 1.3390(4) 0.4874(3) 0.0110(9) Uani 1 1 d .
C15 C 0.8130(3) 0.6928(4) 0.6845(2) 0.0126(9) Uani 1 1 d .
C30 C 0.6088(3) 1.1633(4) 0.4932(3) 0.0146(9) Uani 1 1 d .
C6 C 0.8061(3) 0.7450(4) 0.2766(3) 0.0161(10) Uani 1 1 d .
H6 H 0.8363 0.7146 0.2482 0.019 Uiso 1 1 calc R
C16 C 0.7899(3) 0.7649(4) 0.7325(3) 0.0207(11) Uani 1 1 d .
H16 H 0.8173 0.7700 0.7857 0.025 Uiso 1 1 calc R
O9 O 0.59683(18) 0.9637(3) 0.21825(18) 0.0138(7) Uani 1 1 d .
O23 O 0.42311(18) 1.0675(3) 0.43711(19) 0.0156(7) Uani 1 1 d .
C22 C 0.6202(3) 0.8530(4) 0.5500(2) 0.0114(9) Uani 1 1 d .
O32 O 0.5903(2) 1.0909(3) 0.4395(2) 0.0200(8) Uani 1 1 d .
O34 O 0.91952(18) 0.4463(3) 0.50394(18) 0.0140(7) Uani 1 1 d .
C18 C 0.6910(3) 0.8061(4) 0.6134(3) 0.0127(9) Uani 1 1 d .
C26 C 0.6759(3) 1.2445(4) 0.4978(3) 0.0137(9) Uani 1 1 d .
C28 C 0.7737(3) 1.3879(4) 0.5426(3) 0.0162(10) Uani 1 1 d .
H28 H 0.7997 1.4502 0.5727 0.019 Uiso 1 1 calc R
C11 C 0.8962(3) 0.6616(4) 0.4079(3) 0.0142(9) Uani 1 1 d .
O43 O 0.4753(2) 0.7440(3) 0.3351(2) 0.0231(8) Uani 1 1 d .
O31 O 0.57757(18) 1.1744(3) 0.54478(19) 0.0167(7) Uani 1 1 d .
N38 N 0.9542(2) 0.9635(4) 0.6127(2) 0.0176(9) Uani 1 1 d .
C7 C 0.8254(3) 0.7276(4) 0.3550(3) 0.0138(9) Uani 1 1 d .
C4 C 0.7020(3) 0.8461(4) 0.2975(3) 0.0125(9) Uani 1 1 d .
C37 C 0.9366(3) 0.8536(4) 0.6000(3) 0.0179(10) Uani 1 1 d .
H37 H 0.8848 0.8341 0.5657 0.021 Uiso 1 1 calc R
C5 C 0.7361(3) 0.8137(4) 0.2438(3) 0.0166(10) Uani 1 1 d .
H5 H 0.7153 0.8347 0.1918 0.020 Uiso 1 1 calc R
C27 C 0.7038(3) 1.3326(4) 0.5490(3) 0.0162(10) Uani 1 1 d .
H27 H 0.6794 1.3544 0.5846 0.019 Uiso 1 1 calc R
C17 C 0.7198(3) 0.8305(5) 0.6914(3) 0.0208(11) Uani 1 1 d .
H17 H 0.6959 0.8840 0.7146 0.025 Uiso 1 1 calc R
C39 C 1.0364(3) 0.9968(5) 0.6635(3) 0.0239(12) Uani 1 1 d .
H39A H 1.0545 0.9453 0.7077 0.029 Uiso 1 1 calc R
H39B H 1.0347 1.0740 0.6827 0.029 Uiso 1 1 calc R
O50 O 1.0000 0.6874(6) 0.2500 0.0540(18) Uani 1 2 d S
C41 C 0.8931(3) 1.0531(5) 0.5773(3) 0.0255(12) Uani 1 1 d .
H41A H 0.8500 1.0213 0.5329 0.031 Uiso 1 1 calc R
H41B H 0.9189 1.1152 0.5591 0.031 Uiso 1 1 calc R
C40 C 1.0965(3) 0.9926(5) 0.6212(4) 0.0316(13) Uani 1 1 d .
H40A H 1.0809 1.0477 0.5797 0.047 Uiso 1 1 calc R
H40B H 1.0965 0.9171 0.6003 0.047 Uiso 1 1 calc R
H40C H 1.1504 1.0105 0.6566 0.047 Uiso 1 1 calc R
N45 N 0.4344(4) 0.5554(5) 0.3336(4) 0.0569(18) Uani 1 1 d .
C42 C 0.8559(4) 1.1001(5) 0.6347(3) 0.0375(15) Uani 1 1 d .
H42A H 0.8126 1.1528 0.6087 0.056 Uiso 1 1 calc R
H42B H 0.8973 1.1392 0.6759 0.056 Uiso 1 1 calc R
H42C H 0.8341 1.0379 0.6559 0.056 Uiso 1 1 calc R
O21 O 0.89851(18) 0.5653(3) 0.64898(18) 0.0116(7) Uani 1 1 d .
O20 O 0.92125(18) 0.5920(3) 0.77493(17) 0.0137(7) Uani 1 1 d .
O12 O 0.9293(2) 0.5925(3) 0.37504(19) 0.0192(7) Uani 1 1 d .
C8 C 0.6258(3) 0.9137(4) 0.2832(3) 0.0119(9) Uani 1 1 d .
C33 C 0.8701(2) 1.3684(4) 0.4666(2) 0.0102(9) Uani 1 1 d .
C44 C 0.4742(5) 0.6502(6) 0.3668(4) 0.056(2) Uani 1 1 d .
H44 H 0.5046 0.6455 0.4195 0.068 Uiso 1 1 calc R
C46 C 0.3917(5) 0.5512(7) 0.2454(5) 0.071(3) Uani 1 1 d .
H46A H 0.3834 0.6292 0.2258 0.085 Uiso 1 1 calc R
H46B H 0.4280 0.5136 0.2229 0.085 Uiso 1 1 calc R
C49 C 0.4839(6) 0.3570(9) 0.3569(7) 0.098(4) Uani 1 1 d .
H49A H 0.4581 0.3390 0.3028 0.147 Uiso 1 1 calc R
H49B H 0.4840 0.2901 0.3874 0.147 Uiso 1 1 calc R
H49C H 0.5393 0.3811 0.3664 0.147 Uiso 1 1 calc R
C48 C 0.4382(8) 0.4507(7) 0.3783(7) 0.105(4) Uani 1 1 d .
H48A H 0.3828 0.4247 0.3702 0.125 Uiso 1 1 calc R
H48B H 0.4643 0.4678 0.4330 0.125 Uiso 1 1 calc R
C47 C 0.3128(6) 0.4917(9) 0.2186(7) 0.121(5) Uani 1 1 d .
H47A H 0.2861 0.5047 0.1640 0.182 Uiso 1 1 calc R
H47B H 0.2790 0.5204 0.2462 0.182 Uiso 1 1 calc R
H47C H 0.3215 0.4108 0.2281 0.182 Uiso 1 1 calc R
O2 O 0.5000 1.213(7) 0.2500 0.95(6) Uiso 1 2 d S

loop_
_atom_site_aniso_label
_atom_site_aniso_U_11
_atom_site_aniso_U_22
_atom_site_aniso_U_33
_atom_site_aniso_U_23
_atom_site_aniso_U_13
_atom_site_aniso_U_12
Gd1 0.00574(11) 0.00788(11) 0.00683(11) -0.00096(8) 0.00164(8) -0.00052(8)
Gd2 0.00552(11) 0.00985(12) 0.00763(11) -0.00058(8) 0.00229(8) -0.00032(8)
S3 0.0124(5) 0.0162(6) 0.0089(5) 0.0020(4) 0.0035(4) 0.0034(4)
S14 0.0107(5) 0.0169(6) 0.0075(5) 0.0006(4) 0.0020(4) 0.0054(4)
S25 0.0128(5) 0.0157(6) 0.0152(6) -0.0049(5) 0.0074(4) -0.0063(4)
O10 0.0119(16) 0.029(2) 0.0156(17) 0.0009(15) 0.0092(13) 0.0054(14)
O35 0.0160(16) 0.0207(18) 0.0166(17) -0.0095(15) 0.0087(13) -0.0099(14)
C19 0.0058(18) 0.011(2) 0.008(2) -0.0006(17) -0.0003(16) -0.0024(16)
O24 0.0175(16) 0.0240(19) 0.0103(16) 0.0010(14) 0.0012(13) 0.0088(14)
O36 0.0212(17) 0.0117(17) 0.0221(18) -0.0035(14) 0.0070(14) 0.0030(14)
O13 0.0200(16) 0.0168(18) 0.0104(16) 0.0011(14) 0.0035(13) 0.0081(14)
C29 0.0086(19) 0.010(2) 0.013(2) 0.0006(18) 0.0031(17) -0.0016(17)
C15 0.012(2) 0.018(2) 0.007(2) 0.0007(18) 0.0014(16) 0.0014(18)
C30 0.010(2) 0.014(2) 0.019(2) -0.0009(19) 0.0047(18) -0.0050(18)
C6 0.016(2) 0.025(3) 0.009(2) 0.001(2) 0.0064(18) 0.008(2)
C16 0.020(2) 0.028(3) 0.012(2) -0.003(2) 0.0025(19) 0.010(2)
O9 0.0106(15) 0.0183(18) 0.0100(15) 0.0013(14) 0.0004(12) 0.0002(13)
O23 0.0114(15) 0.0158(18) 0.0170(17) 0.0015(14) 0.0015(13) 0.0061(13)
C22 0.010(2) 0.015(2) 0.011(2) 0.0055(18) 0.0055(17) 0.0012(17)
O32 0.0222(18) 0.0199(19) 0.0234(19) -0.0079(15) 0.0151(15) -0.0135(15)
O34 0.0115(15) 0.0160(17) 0.0156(17) -0.0050(14) 0.0063(13) -0.0064(13)
C18 0.011(2) 0.013(2) 0.013(2) -0.0022(18) 0.0033(17) 0.0031(17)
C26 0.012(2) 0.015(2) 0.018(2) 0.0019(19) 0.0088(18) -0.0031(18)
C28 0.015(2) 0.018(3) 0.018(2) -0.004(2) 0.0094(19) -0.0062(19)
C11 0.016(2) 0.011(2) 0.013(2) 0.0013(19) 0.0017(18) 0.0012(18)
O43 0.0294(19) 0.0127(18) 0.0245(19) -0.0034(15) 0.0061(16) 0.0009(15)
O31 0.0168(16) 0.0175(18) 0.0198(18) -0.0035(14) 0.0115(14) -0.0066(14)
N38 0.019(2) 0.014(2) 0.020(2) -0.0008(17) 0.0061(17) 0.0028(17)
C7 0.012(2) 0.015(2) 0.014(2) 0.0006(19) 0.0036(18) 0.0038(18)
C4 0.009(2) 0.015(2) 0.012(2) 0.0019(19) 0.0026(17) 0.0006(18)
C37 0.021(2) 0.014(2) 0.018(2) -0.005(2) 0.006(2) 0.000(2)
C5 0.017(2) 0.025(3) 0.009(2) 0.003(2) 0.0058(18) 0.004(2)
C27 0.010(2) 0.022(3) 0.019(2) -0.002(2) 0.0078(18) -0.0029(19)
C17 0.023(2) 0.026(3) 0.010(2) -0.007(2) 0.0019(19) 0.010(2)
C39 0.024(3) 0.014(3) 0.029(3) -0.009(2) 0.004(2) -0.008(2)
O50 0.052(4) 0.045(4) 0.073(5) 0.000 0.033(4) 0.000
C41 0.034(3) 0.019(3) 0.026(3) 0.006(2) 0.013(2) 0.010(2)
C40 0.028(3) 0.025(3) 0.045(4) -0.001(3) 0.017(3) -0.008(2)
N45 0.090(5) 0.023(3) 0.072(5) -0.015(3) 0.047(4) -0.014(3)
C42 0.048(4) 0.038(4) 0.027(3) 0.005(3) 0.013(3) 0.028(3)
O21 0.0091(14) 0.0162(17) 0.0104(16) -0.0015(13) 0.0044(12) 0.0004(12)
O20 0.0119(15) 0.0187(18) 0.0084(16) 0.0025(13) 0.0008(12) 0.0053(13)
O12 0.0247(18) 0.0172(18) 0.0139(17) 0.0011(14) 0.0045(14) 0.0122(14)
C8 0.007(2) 0.012(2) 0.014(2) -0.0020(18) 0.0020(17) -0.0029(17)
C33 0.0088(19) 0.012(2) 0.009(2) 0.0002(17) 0.0020(16) -0.0036(17)
C44 0.092(6) 0.034(4) 0.041(4) -0.005(3) 0.020(4) -0.003(4)
C46 0.061(5) 0.055(5) 0.074(6) -0.002(5) -0.005(4) 0.005(4)
C49 0.079(7) 0.069(7) 0.145(11) 0.030(7) 0.039(7) 0.014(6)
C48 0.198(12) 0.030(5) 0.117(9) 0.003(5) 0.094(9) -0.014(7)
C47 0.087(7) 0.057(7) 0.175(13) -0.010(7) -0.010(8) -0.003(6)

loop_
_atom_type_symbol
_atom_type_description
_atom_type_scat_dispersion_real
_atom_type_scat_dispersion_imag
_atom_type_scat_source
C C 0.0033 0.0016 'International Tables Vol C Tables 4.2.6.8 and 6.1.1.4'
H H 0.0000 0.0000 'International Tables Vol C Tables 4.2.6.8 and 6.1.1.4'
Gd Gd -0.1653 3.9035 'International Tables Vol C Tables 4.2.6.8 and 6.1.1.4'
N N 0.0061 0.0033 'International Tables Vol C Tables 4.2.6.8 and 6.1.1.4'
O O 0.0106 0.0060 'International Tables Vol C Tables 4.2.6.8 and 6.1.1.4'
S S 0.1246 0.1234 'International Tables Vol C Tables 4.2.6.8 and 6.1.1.4'

loop_
_geom_angle_atom_site_label_1
_geom_angle_atom_site_label_2
_geom_angle_atom_site_label_3
_geom_angle
_geom_angle_site_symmetry_1
_geom_angle_site_symmetry_3
O35 Gd1 Gd1 85.91(7) 3_776 3_766
O35 Gd1 O34 50.83(10) 3_776 3_766
O35 Gd1 C33 25.04(11) 3_776 3_776
O36 Gd1 Gd1 137.74(8) . 3_766
O36 Gd1 O35 74.36(11) . 3_776
O36 Gd1 O13 73.52(11) . .
O36 Gd1 O34 137.67(11) . .
O36 Gd1 O34 116.55(11) . 3_766
O36 Gd1 C33 95.90(12) . 3_776
O13 Gd1 Gd1 69.09(8) . 3_766
O13 Gd1 O35 89.10(11) . 3_776
O13 Gd1 O34 76.04(10) . 3_766
O13 Gd1 C33 82.97(11) . 3_776
O34 Gd1 Gd1 35.23(6) 3_766 3_766
O34 Gd1 Gd1 40.69(7) . 3_766
O34 Gd1 O35 126.43(10) . 3_776
O34 Gd1 O13 70.89(11) . .
O34 Gd1 O34 75.91(10) . 3_766
O34 Gd1 C33 25.83(10) 3_766 3_776
O34 Gd1 C33 101.69(11) . 3_776
O21 Gd1 Gd1 124.88(8) . 3_766
O21 Gd1 O35 148.75(11) . 3_776
O21 Gd1 O36 77.99(11) . .
O21 Gd1 O13 96.82(11) . .
O21 Gd1 O34 84.20(11) . .
O21 Gd1 O34 160.09(10) . 3_766
O21 Gd1 O20 79.91(10) . 2_756
O21 Gd1 O12 103.51(11) . 3_766
O21 Gd1 C33 173.63(12) . 3_776
O20 Gd1 Gd1 137.41(8) 2_756 3_766
O20 Gd1 O35 79.42(11) 2_756 3_776
O20 Gd1 O36 75.67(11) 2_756 .
O20 Gd1 O13 149.01(11) 2_756 .
O20 Gd1 O34 138.28(11) 2_756 .
O20 Gd1 O34 115.78(10) 2_756 3_766
O20 Gd1 O12 73.32(11) 2_756 3_766
O20 Gd1 C33 96.97(11) 2_756 3_776
O12 Gd1 Gd1 67.65(8) 3_766 3_766
O12 Gd1 O35 92.66(12) 3_766 3_776
O12 Gd1 O36 148.09(11) 3_766 .
O12 Gd1 O13 136.45(11) 3_766 .
O12 Gd1 O34 71.80(11) 3_766 3_766
O12 Gd1 O34 73.36(11) 3_766 .
O12 Gd1 C33 80.72(12) 3_766 3_776
C33 Gd1 Gd1 61.02(9) 3_776 3_766
O10 Gd2 Gd2 136.51(8) . 3_676
O10 Gd2 O24 77.70(11) . .
O10 Gd2 O23 140.72(12) . .
O10 Gd2 O23 113.25(10) . 3_676
O10 Gd2 C22 94.29(11) . .
O10 Gd2 O32 73.22(12) . .
O10 Gd2 O43 75.82(12) . .
O10 Gd2 O31 144.95(12) . 3_676
O24 Gd2 Gd2 83.77(8) . 3_676
O24 Gd2 O23 49.38(10) . 3_676
O24 Gd2 C22 24.28(12) . .
O24 Gd2 O43 76.47(12) . .
O9 Gd2 Gd2 123.29(8) 2_655 3_676
O9 Gd2 O10 87.97(11) 2_655 .
O9 Gd2 O24 150.05(11) 2_655 .
O9 Gd2 O23 80.71(11) 2_655 .
O9 Gd2 O23 157.22(10) 2_655 3_676
O9 Gd2 C22 171.09(12) 2_655 .
O9 Gd2 O32 111.12(12) 2_655 .
O9 Gd2 O43 74.56(12) 2_655 .
O9 Gd2 O31 97.56(11) 2_655 3_676
O23 Gd2 Gd2 42.89(8) . 3_676
O23 Gd2 Gd2 34.62(6) 3_676 3_676
O23 Gd2 O24 126.40(11) . .
O23 Gd2 O23 77.51(10) . 3_676
O23 Gd2 C22 25.19(10) 3_676 .
O23 Gd2 C22 102.64(12) . .
O23 Gd2 O43 134.89(11) . .
C22 Gd2 Gd2 59.77(9) . 3_676
O32 Gd2 Gd2 67.73(8) . 3_676
O32 Gd2 O24 89.93(12) . .
O32 Gd2 O23 69.91(11) . 3_676
O32 Gd2 O23 76.12(11) . .
O32 Gd2 C22 77.77(12) . .
O32 Gd2 O43 148.19(12) . .
O43 Gd2 Gd2 136.91(9) . 3_676
O43 Gd2 O23 117.29(11) . 3_676
O43 Gd2 C22 97.61(12) . .
O31 Gd2 Gd2 66.73(8) 3_676 3_676
O31 Gd2 O24 80.70(11) 3_676 .
O31 Gd2 O23 70.18(10) 3_676 3_676
O31 Gd2 O23 74.17(11) 3_676 .
O31 Gd2 C22 75.70(11) 3_676 .
O31 Gd2 O32 134.20(11) 3_676 .
O31 Gd2 O43 72.47(12) 3_676 .
C4 S3 C7 90.9(2) . .
C15 S14 C18 91.1(2) . .
C26 S25 C29 90.9(2) . .
C8 O10 Gd2 161.8(3) . .
C33 O35 Gd1 100.6(3) . 3_776
O21 C19 C15 116.0(4) . .
O20 C19 C15 119.0(4) . .
O20 C19 O21 125.0(4) . .
C22 O24 Gd2 105.1(3) . .
C37 O36 Gd1 133.8(3) . .
C11 O13 Gd1 135.4(3) . .
C28 C29 S25 112.6(3) . .
C28 C29 C33 127.8(4) . .
C33 C29 S25 119.6(3) . .
C19 C15 S14 119.6(3) . .
C16 C15 S14 112.3(3) . .
C16 C15 C19 128.1(4) . .
O32 C30 C26 117.2(4) . .
O32 C30 O31 127.3(4) . .
O31 C30 C26 115.5(4) . .
C7 C6 C5 113.1(4) . .
C15 C16 C17 112.2(4) . .
C8 O9 Gd2 137.8(3) . 2_655
Gd2 O23 Gd2 102.49(10) . 3_676
C22 O23 Gd2 83.1(3) 3_676 3_676
C22 O23 Gd2 173.2(3) 3_676 .
O24 C22 Gd2 50.6(2) . .
O24 C22 O23 121.9(4) . 3_676
O24 C22 C18 117.5(4) . .
O23 C22 Gd2 71.7(2) 3_676 .
O23 C22 C18 120.6(4) 3_676 .
C18 C22 Gd2 166.0(3) . .
C30 O32 Gd2 137.6(3) . .
Gd1 O34 Gd1 104.09(10) . 3_766
C33 O34 Gd1 87.8(2) 1_545 3_766
C33 O34 Gd1 167.6(3) 1_545 .
C22 C18 S14 117.3(3) . .
C17 C18 S14 112.1(3) . .
C17 C18 C22 130.6(4) . .
C30 C26 S25 121.2(4) . .
C27 C26 S25 111.4(3) . .
C27 C26 C30 127.2(4) . .
C29 C28 C27 111.9(4) . .
O13 C11 C7 117.6(4) . .
O13 C11 O12 127.0(4) . .
O12 C11 C7 115.4(4) . .
C44 O43 Gd2 126.2(4) . .
C30 O31 Gd2 139.2(3) . 3_676
C37 N38 C39 119.1(4) . .
C37 N38 C41 121.5(4) . .
C39 N38 C41 119.4(4) . .
C6 C7 S3 111.5(3) . .
C6 C7 C11 127.2(4) . .
C11 C7 S3 121.3(3) . .
C5 C4 S3 112.4(3) . .
C5 C4 C8 127.0(4) . .
C8 C4 S3 120.5(3) . .
O36 C37 N38 124.2(4) . .
C4 C5 C6 112.1(4) . .
C26 C27 C28 113.3(4) . .
C18 C17 C16 112.3(4) . .
N38 C39 C40 111.3(4) . .
N38 C41 C42 111.4(4) . .
C44 N45 C46 119.6(6) . .
C44 N45 C48 121.4(8) . .
C48 N45 C46 118.6(7) . .
C19 O21 Gd1 135.8(3) . .
C19 O20 Gd1 171.0(3) . 2_756
C11 O12 Gd1 137.0(3) . 3_766
O10 C8 O9 124.6(4) . .
O10 C8 C4 118.6(4) . .
O9 C8 C4 116.8(4) . .
O35 C33 Gd1 54.4(2) . 3_776
O35 C33 C29 119.3(4) . .
O35 C33 O34 120.6(4) . 1_565
C29 C33 Gd1 172.8(3) . 3_776
O34 C33 Gd1 66.4(2) 1_565 3_776
O34 C33 C29 120.2(4) 1_565 .
O43 C44 N45 127.2(7) . .
C47 C46 N45 115.1(9) . .
N45 C48 C49 113.0(8) . .

loop_
_geom_bond_atom_site_label_1
_geom_bond_atom_site_label_2
_geom_bond_distance
_geom_bond_site_symmetry_2
Gd1 Gd1 3.9863(4) 3_766
Gd1 O35 2.417(3) 3_776
Gd1 O36 2.368(3) .
Gd1 O13 2.384(3) .
Gd1 O34 2.679(3) 3_766
Gd1 O34 2.371(3) .
Gd1 O21 2.306(3) .
Gd1 O20 2.324(3) 2_756
Gd1 O12 2.366(3) 3_766
Gd1 C33 2.923(4) 3_776
Gd2 Gd2 4.0556(4) 3_676
Gd2 O10 2.308(3) .
Gd2 O24 2.365(3) .
Gd2 O9 2.283(3) 2_655
Gd2 O23 2.360(3) .
Gd2 O23 2.827(3) 3_676
Gd2 C22 2.956(4) .
Gd2 O32 2.356(3) .
Gd2 O43 2.446(3) .
Gd2 O31 2.344(3) 3_676
S3 C7 1.726(4) .
S3 C4 1.725(4) .
S14 C15 1.717(4) .
S14 C18 1.724(4) .
S25 C29 1.725(4) .
S25 C26 1.725(4) .
O10 C8 1.253(5) .
O35 Gd1 2.417(3) 3_776
O35 C33 1.259(5) .
C19 C15 1.487(6) .
C19 O21 1.280(5) .
C19 O20 1.234(5) .
O24 C22 1.259(5) .
O36 C37 1.230(6) .
O13 C11 1.251(5) .
C29 C28 1.353(6) .
C29 C33 1.472(6) .
C15 C16 1.374(6) .
C30 O32 1.253(6) .
C30 C26 1.482(6) .
C30 O31 1.253(5) .
C6 C7 1.375(6) .
C6 C5 1.407(6) .
C16 C17 1.415(6) .
O9 Gd2 2.283(3) 2_655
O9 C8 1.266(5) .
O23 Gd2 2.827(3) 3_676
O23 C22 1.267(5) 3_676
C22 O23 1.267(5) 3_676
C22 C18 1.476(6) .
O34 Gd1 2.679(3) 3_766
O34 C33 1.274(5) 1_545
C18 C17 1.373(6) .
C26 C27 1.362(6) .
C28 C27 1.416(6) .
C11 C7 1.491(6) .
C11 O12 1.258(5) .
O43 C44 1.241(8) .
O31 Gd2 2.344(3) 3_676
N38 C37 1.318(6) .
N38 C39 1.462(6) .
N38 C41 1.470(6) .
C4 C5 1.368(6) .
C4 C8 1.484(6) .
C39 C40 1.505(7) .
C41 C42 1.518(7) .
N45 C44 1.333(9) .
N45 C46 1.532(10) .
N45 C48 1.459(10) .
O20 Gd1 2.324(3) 2_756
O12 Gd1 2.366(3) 3_766
C33 Gd1 2.923(4) 3_776
C33 O34 1.274(5) 1_565
C46 C47 1.463(11) .
C49 C48 1.482(13) .

loop_
_geom_hbond_atom_site_label_D
_geom_hbond_atom_site_label_H
_geom_hbond_atom_site_label_A
_geom_hbond_distance_DH
_geom_hbond_distance_HA
_geom_hbond_distance_DA
_geom_hbond_angle_DHA
_geom_hbond_site_symmetry_A
C49 H49A O2 0.96 2.03 2.67(5) 122.3 1_545
C49 H49A O2 0.96 2.03 2.67(5) 122.3 2_645
